data_7018595
loop_
_publ_author_name
'Moyses Araujo, C.'
'Doherty, Mark D.'
'Konezny, Steven J.'
'Luca, Oana R.'
'Usyatinsky, Alex'
'Grade, Hans'
'Lobkovsky, Emil'
'Soloveichik, Grigorii L.'
'Crabtree, Robert H.'
'Batista, Victor S.'

_publ_section_title
;
 Tuning redox potentials of bis(imino)pyridine cobalt complexes: an
 experimental and theoretical study involving solvent and ligand effects.
;
_journal_issue 12
_journal_name_full 'Dalton transactions (Cambridge, England : 2003)'
_journal_page_first 3562
_journal_page_last 3573
_journal_paper_doi 10.1039/c2dt12195f
_journal_volume 41
_journal_year 2012
_chemical_formula_moiety 'C46 H46 Co N6 O4, C2 H3 N, Cl4 Co'
_chemical_formula_sum 'C48 H49 Cl4 Co2 N7 O4'
_chemical_formula_weight 1047.60
_chemical_name_systematic
;
?
;
_space_group_IT_number 14
_symmetry_cell_setting monoclinic
_symmetry_space_group_name_Hall '-P 2yn'
_symmetry_space_group_name_H-M 'P 1 21/n 1'
_atom_sites_solution_hydrogens geom
_atom_sites_solution_primary direct
_atom_sites_solution_secondary difmap
_audit_creation_method SHELXL-97
_cell_angle_alpha 90.00
_cell_angle_beta 113.367(3)
_cell_angle_gamma 90.00
_cell_formula_units_Z 4
_cell_length_a 17.8237(15)
_cell_length_b 15.3342(14)
_cell_length_c 19.2414(16)
_cell_measurement_reflns_used 8647
_cell_measurement_temperature 173(2)
_cell_measurement_theta_max 24.62
_cell_measurement_theta_min 2.33
_cell_volume 4827.6(7)
_computing_cell_refinement 'Bruker SAINT+'
_computing_data_collection 'Bruker APEX2'
_computing_data_reduction 'Bruker SAINT+'
_computing_molecular_graphics 'Bruker SHELXTL'
_computing_publication_material 'Bruker SHELXTL'
_computing_structure_refinement 'SHELXL-97 (Sheldrick, 1997)'
_computing_structure_solution 'SHELXS-97 (Sheldrick, 1990)'
_diffrn_ambient_temperature 173(2)
_diffrn_measured_fraction_theta_full 0.991
_diffrn_measured_fraction_theta_max 0.991
_diffrn_measurement_device_type 'Bruker X8 APEX II diffractometer'
_diffrn_measurement_method 'phi and omega scans'
_diffrn_radiation_monochromator graphite
_diffrn_radiation_source 'fine-focus sealed tube'
_diffrn_radiation_type MoK\a
_diffrn_radiation_wavelength 0.71073
_diffrn_reflns_av_R_equivalents 0.0435
_diffrn_reflns_av_sigmaI/netI 0.0520
_diffrn_reflns_limit_h_max 22
_diffrn_reflns_limit_h_min -22
_diffrn_reflns_limit_k_max 19
_diffrn_reflns_limit_k_min -12
_diffrn_reflns_limit_l_max 24
_diffrn_reflns_limit_l_min -24
_diffrn_reflns_number 42880
_diffrn_reflns_theta_full 27.10
_diffrn_reflns_theta_max 27.10
_diffrn_reflns_theta_min 1.76
_diffrn_standards_number 0
_exptl_absorpt_coefficient_mu 0.960
_exptl_absorpt_correction_T_max 0.9764
_exptl_absorpt_correction_T_min 0.7617
_exptl_absorpt_correction_type multi-scan
_exptl_absorpt_process_details SADABS
_exptl_crystal_colour red
_exptl_crystal_density_diffrn 1.441
_exptl_crystal_density_method 'not measured'
_exptl_crystal_description plate
_exptl_crystal_F_000 2160
_exptl_crystal_size_max 0.30
_exptl_crystal_size_mid 0.30
_exptl_crystal_size_min 0.03
_refine_diff_density_max 1.643
_refine_diff_density_min -0.836
_refine_diff_density_rms 0.077
_refine_ls_extinction_method none
_refine_ls_goodness_of_fit_ref 1.094
_refine_ls_hydrogen_treatment riding
_refine_ls_matrix_type full
_refine_ls_number_parameters 594
_refine_ls_number_reflns 10559
_refine_ls_number_restraints 0
_refine_ls_restrained_S_all 1.094
_refine_ls_R_factor_all 0.0772
_refine_ls_R_factor_gt 0.0480
_refine_ls_shift/su_max 0.001
_refine_ls_shift/su_mean 0.000
_refine_ls_structure_factor_coef Fsqd
_refine_ls_weighting_details 'calc w=1/[\s^2^(Fo^2^)+(0.0726P)^2^+0.0000P] where P=(Fo^2^+2Fc^2^)/3'
_refine_ls_weighting_scheme calc
_refine_ls_wR_factor_gt 0.1263
_refine_ls_wR_factor_ref 0.1372
_reflns_number_gt 7297
_reflns_number_total 10559
_reflns_threshold_expression >2sigma(I)
_cod_data_source_file c2dt12195f.txt
_cod_data_source_block solo4
_cod_depositor_comments
;
The following automatic conversions were performed:

'_symmetry_cell_setting' value 'Monoclinic' changed to 'monoclinic'
according to /home/saulius/struct/CIF-dictionaries/cif_core.dic
dictionary named 'cif_core.dic' version 2.4.1 from 2010-06-29.

Automatic conversion script
Id: cif_fix_values 1715 2011-07-08 13:25:40Z adriana 
;
_cod_original_sg_symbol_H-M P2(1)/n
_cod_database_code 7018595

loop_
_symmetry_equiv_pos_as_xyz
'x, y, z'
'-x+1/2, y+1/2, -z+1/2'
'-x, -y, -z'
'x-1/2, -y-1/2, z-1/2'

loop_
_atom_site_label
_atom_site_type_symbol
_atom_site_fract_x
_atom_site_fract_y
_atom_site_fract_z
_atom_site_U_iso_or_equiv
_atom_site_adp_type
_atom_site_occupancy
_atom_site_symmetry_multiplicity
_atom_site_calc_flag
_atom_site_refinement_flags
Co2 Co 0.32901(3) -0.38275(3) 0.58874(2) 0.03104(13) Uani 1 1 d .
Co1 Co 0.47049(2) 0.13605(3) 0.72362(2) 0.02203(11) Uani 1 1 d .
O1 O 0.82306(14) 0.24993(17) 0.67127(15) 0.0481(7) Uani 1 1 d .
O2 O 0.48217(15) -0.24237(15) 0.92057(13) 0.0416(6) Uani 1 1 d .
O3 O 0.18865(14) 0.05703(17) 0.35084(14) 0.0488(7) Uani 1 1 d .
O4 O 0.39592(15) 0.47785(16) 0.92080(15) 0.0467(6) Uani 1 1 d .
N1 N 0.51656(15) 0.23494(16) 0.68560(13) 0.0244(5) Uani 1 1 d .
N2 N 0.38107(14) 0.21005(16) 0.68969(13) 0.0239(5) Uani 1 1 d .
N3 N 0.39204(14) 0.06295(16) 0.74807(13) 0.0242(5) Uani 1 1 d .
N4 N 0.45878(15) 0.05120(16) 0.62825(14) 0.0249(5) Uani 1 1 d .
N5 N 0.56559(14) 0.06418(15) 0.76641(13) 0.0232(5) Uani 1 1 d .
N6 N 0.52398(15) 0.18331(16) 0.83724(14) 0.0259(6) Uani 1 1 d .
C1 C 0.4912(2) 0.3867(2) 0.6364(2) 0.0367(8) Uani 1 1 d .
H1A H 0.5500 0.3883 0.6486 0.055 Uiso 1 1 calc R
H1B H 0.4765 0.4353 0.6617 0.055 Uiso 1 1 calc R
H1C H 0.4610 0.3920 0.5815 0.055 Uiso 1 1 calc R
C2 C 0.46993(19) 0.3029(2) 0.66272(17) 0.0267(7) Uani 1 1 d .
C3 C 0.38958(18) 0.29077(19) 0.66587(17) 0.0264(7) Uani 1 1 d .
C4 C 0.32685(19) 0.3521(2) 0.64806(18) 0.0335(7) Uani 1 1 d .
H4A H 0.3327 0.4089 0.6312 0.040 Uiso 1 1 calc R
C5 C 0.2555(2) 0.3272(2) 0.65585(19) 0.0364(8) Uani 1 1 d .
H5A H 0.2117 0.3674 0.6439 0.044 Uiso 1 1 calc R
C6 C 0.24770(19) 0.2435(2) 0.68114(19) 0.0351(8) Uani 1 1 d .
H6A H 0.1991 0.2266 0.6868 0.042 Uiso 1 1 calc R
C7 C 0.31242(18) 0.1855(2) 0.69783(16) 0.0260(7) Uani 1 1 d .
C8 C 0.32013(18) 0.0973(2) 0.73062(16) 0.0270(7) Uani 1 1 d .
C9 C 0.25103(19) 0.0565(2) 0.7437(2) 0.0392(8) Uani 1 1 d .
H9A H 0.2603 -0.0064 0.7509 0.059 Uiso 1 1 calc R
H9B H 0.1999 0.0672 0.6998 0.059 Uiso 1 1 calc R
H9C H 0.2474 0.0820 0.7889 0.059 Uiso 1 1 calc R
C10 C 0.59564(18) 0.23489(19) 0.68114(18) 0.0260(7) Uani 1 1 d .
C11 C 0.66666(19) 0.2381(2) 0.74685(18) 0.0318(7) Uani 1 1 d .
H11A H 0.6638 0.2377 0.7951 0.038 Uiso 1 1 calc R
C12 C 0.7416(2) 0.2420(2) 0.7410(2) 0.0374(8) Uani 1 1 d .
H12A H 0.7904 0.2443 0.7857 0.045 Uiso 1 1 calc R
C13 C 0.7463(2) 0.2426(2) 0.6711(2) 0.0346(8) Uani 1 1 d .
C14 C 0.6756(2) 0.2363(2) 0.6055(2) 0.0352(8) Uani 1 1 d .
H14A H 0.6787 0.2348 0.5573 0.042 Uiso 1 1 calc R
C15 C 0.6009(2) 0.2321(2) 0.61103(18) 0.0307(7) Uani 1 1 d .
H15A H 0.5524 0.2274 0.5663 0.037 Uiso 1 1 calc R
C16 C 0.8283(2) 0.2741(3) 0.6007(2) 0.0540(11) Uani 1 1 d .
H16A H 0.8088 0.2257 0.5647 0.081 Uiso 1 1 calc R
H16B H 0.8852 0.2873 0.6098 0.081 Uiso 1 1 calc R
H16C H 0.7943 0.3256 0.5798 0.081 Uiso 1 1 calc R
C17 C 0.41308(17) -0.01831(19) 0.78929(16) 0.0239(6) Uani 1 1 d .
C18 C 0.40729(19) -0.0975(2) 0.75263(18) 0.0303(7) Uani 1 1 d .
H18A H 0.3875 -0.0995 0.6990 0.036 Uiso 1 1 calc R
C19 C 0.43057(19) -0.1744(2) 0.79474(19) 0.0320(7) Uani 1 1 d .
H19A H 0.4265 -0.2287 0.7697 0.038 Uiso 1 1 calc R
C20 C 0.45954(18) -0.1715(2) 0.87295(18) 0.0294(7) Uani 1 1 d .
C21 C 0.4669(2) -0.0921(2) 0.90970(18) 0.0331(7) Uani 1 1 d .
H21A H 0.4880 -0.0899 0.9634 0.040 Uiso 1 1 calc R
C22 C 0.4433(2) -0.0160(2) 0.86785(18) 0.0325(7) Uani 1 1 d .
H22A H 0.4478 0.0383 0.8931 0.039 Uiso 1 1 calc R
C23 C 0.4795(2) -0.3270(2) 0.8879(2) 0.0493(10) Uani 1 1 d .
H23A H 0.4246 -0.3376 0.8492 0.074 Uiso 1 1 calc R
H23B H 0.4925 -0.3715 0.9275 0.074 Uiso 1 1 calc R
H23C H 0.5194 -0.3296 0.8647 0.074 Uiso 1 1 calc R
C24 C 0.5352(2) -0.0654(3) 0.5926(2) 0.0478(10) Uani 1 1 d .
H24A H 0.5002 -0.0515 0.5399 0.072 Uiso 1 1 calc R
H24B H 0.5225 -0.1241 0.6048 0.072 Uiso 1 1 calc R
H24C H 0.5927 -0.0629 0.5994 0.072 Uiso 1 1 calc R
C25 C 0.52054(19) -0.0008(2) 0.64388(17) 0.0281(7) Uani 1 1 d .
C26 C 0.58320(18) 0.00596(19) 0.72259(17) 0.0255(6) Uani 1 1 d .
C27 C 0.6543(2) -0.0435(2) 0.75188(18) 0.0350(8) Uani 1 1 d .
H27A H 0.6671 -0.0835 0.7205 0.042 Uiso 1 1 calc R
C28 C 0.7062(2) -0.0339(2) 0.82736(19) 0.0378(8) Uani 1 1 d .
H28A H 0.7548 -0.0675 0.8482 0.045 Uiso 1 1 calc R
C29 C 0.68710(19) 0.0247(2) 0.87214(18) 0.0335(7) Uani 1 1 d .
H29A H 0.7217 0.0313 0.9241 0.040 Uiso 1 1 calc R
C30 C 0.61601(18) 0.0741(2) 0.83967(17) 0.0264(7) Uani 1 1 d .
C31 C 0.58985(18) 0.1433(2) 0.87945(17) 0.0261(7) Uani 1 1 d .
C32 C 0.6400(2) 0.1618(2) 0.96142(18) 0.0381(8) Uani 1 1 d .
H32A H 0.6126 0.2060 0.9797 0.057 Uiso 1 1 calc R
H32B H 0.6940 0.1833 0.9673 0.057 Uiso 1 1 calc R
H32C H 0.6464 0.1081 0.9909 0.057 Uiso 1 1 calc R
C33 C 0.39014(18) 0.0486(2) 0.55716(17) 0.0271(7) Uani 1 1 d .
C34 C 0.35868(19) 0.1271(2) 0.52076(17) 0.0293(7) Uani 1 1 d .
H34A H 0.3834 0.1807 0.5431 0.035 Uiso 1 1 calc R
C35 C 0.2917(2) 0.1276(2) 0.45248(19) 0.0347(8) Uani 1 1 d .
H35A H 0.2713 0.1815 0.4279 0.042 Uiso 1 1 calc R
C36 C 0.25365(19) 0.0494(2) 0.41904(18) 0.0349(8) Uani 1 1 d .
C37 C 0.2833(2) -0.0285(2) 0.45555(19) 0.0374(8) Uani 1 1 d .
H37A H 0.2579 -0.0819 0.4336 0.045 Uiso 1 1 calc R
C38 C 0.3513(2) -0.0287(2) 0.52524(19) 0.0349(8) Uani 1 1 d .
H38A H 0.3708 -0.0824 0.5507 0.042 Uiso 1 1 calc R
C39 C 0.1506(3) -0.0215(3) 0.3158(3) 0.0692(14) Uani 1 1 d .
H39A H 0.1893 -0.0566 0.3032 0.104 Uiso 1 1 calc R
H39B H 0.1028 -0.0081 0.2695 0.104 Uiso 1 1 calc R
H39C H 0.1331 -0.0543 0.3506 0.104 Uiso 1 1 calc R
C40 C 0.49259(18) 0.2561(2) 0.86366(16) 0.0260(7) Uani 1 1 d .
C41 C 0.42531(19) 0.2475(2) 0.88180(18) 0.0302(7) Uani 1 1 d .
H41A H 0.4022 0.1914 0.8807 0.036 Uiso 1 1 calc R
C42 C 0.39100(19) 0.3200(2) 0.90165(18) 0.0329(7) Uani 1 1 d .
H42A H 0.3454 0.3134 0.9149 0.039 Uiso 1 1 calc R
C43 C 0.4240(2) 0.4017(2) 0.90185(18) 0.0334(8) Uani 1 1 d .
C44 C 0.4901(2) 0.4109(2) 0.8822(2) 0.0449(9) Uani 1 1 d .
H44A H 0.5120 0.4673 0.8816 0.054 Uiso 1 1 calc R
C45 C 0.5248(2) 0.3388(2) 0.8632(2) 0.0379(8) Uani 1 1 d .
H45A H 0.5704 0.3457 0.8500 0.045 Uiso 1 1 calc R
C46 C 0.3304(3) 0.4700(3) 0.9458(2) 0.0574(11) Uani 1 1 d .
H46A H 0.2819 0.4467 0.9046 0.086 Uiso 1 1 calc R
H46B H 0.3178 0.5275 0.9607 0.086 Uiso 1 1 calc R
H46C H 0.3467 0.4304 0.9894 0.086 Uiso 1 1 calc R
Cl1 Cl 0.20258(5) -0.44170(6) 0.55862(5) 0.0438(2) Uani 1 1 d .
Cl2 Cl 0.32084(7) -0.23469(6) 0.58993(6) 0.0522(3) Uani 1 1 d .
Cl3 Cl 0.37495(5) -0.43235(6) 0.50112(5) 0.0410(2) Uani 1 1 d .
Cl4 Cl 0.42102(5) -0.42127(6) 0.70656(5) 0.0420(2) Uani 1 1 d .
N1S N 0.3439(3) 0.3266(3) 0.4580(3) 0.0978(17) Uani 1 1 d .
C1S C 0.3771(4) 0.3563(3) 0.4258(3) 0.0845(17) Uani 1 1 d .
C2S C 0.4160(4) 0.4058(5) 0.3811(4) 0.122(3) Uani 1 1 d .
H2SA H 0.4601 0.3707 0.3771 0.183 Uiso 1 1 calc R
H2SB H 0.4384 0.4608 0.4068 0.183 Uiso 1 1 calc R
H2SC H 0.3748 0.4179 0.3303 0.183 Uiso 1 1 calc R

loop_
_atom_site_aniso_label
_atom_site_aniso_U_11
_atom_site_aniso_U_22
_atom_site_aniso_U_33
_atom_site_aniso_U_23
_atom_site_aniso_U_13
_atom_site_aniso_U_12
Co2 0.0319(3) 0.0280(2) 0.0321(2) -0.00267(18) 0.0115(2) -0.00294(19)
Co1 0.0195(2) 0.0222(2) 0.0252(2) 0.00149(16) 0.00969(17) 0.00235(17)
O1 0.0280(13) 0.0571(17) 0.0618(17) 0.0148(13) 0.0207(12) 0.0037(12)
O2 0.0518(15) 0.0302(13) 0.0379(14) 0.0042(10) 0.0126(12) 0.0008(11)
O3 0.0338(14) 0.0520(17) 0.0433(15) -0.0089(12) -0.0030(11) 0.0104(12)
O4 0.0522(16) 0.0344(14) 0.0638(17) -0.0062(12) 0.0338(14) 0.0073(12)
N1 0.0242(13) 0.0219(13) 0.0260(13) 0.0028(10) 0.0089(11) 0.0030(11)
N2 0.0202(13) 0.0285(14) 0.0219(12) -0.0027(10) 0.0072(10) 0.0034(11)
N3 0.0237(13) 0.0262(14) 0.0222(13) -0.0005(10) 0.0086(10) 0.0016(11)
N4 0.0229(13) 0.0252(13) 0.0279(13) 0.0018(11) 0.0115(11) 0.0011(11)
N5 0.0226(13) 0.0216(13) 0.0262(13) 0.0037(10) 0.0105(11) 0.0022(11)
N6 0.0233(13) 0.0263(14) 0.0279(13) -0.0001(11) 0.0098(11) 0.0001(11)
C1 0.039(2) 0.0235(17) 0.048(2) 0.0047(15) 0.0178(17) 0.0028(15)
C2 0.0300(17) 0.0231(16) 0.0263(16) -0.0027(12) 0.0104(13) 0.0002(13)
C3 0.0265(16) 0.0250(16) 0.0248(15) -0.0014(12) 0.0071(13) 0.0033(13)
C4 0.0275(17) 0.0305(18) 0.0370(18) -0.0025(14) 0.0069(14) 0.0054(15)
C5 0.0282(18) 0.036(2) 0.0388(19) -0.0020(15) 0.0068(15) 0.0155(15)
C6 0.0205(16) 0.046(2) 0.0370(19) 0.0012(16) 0.0094(14) 0.0057(15)
C7 0.0237(16) 0.0303(17) 0.0232(15) -0.0033(13) 0.0084(13) 0.0010(13)
C8 0.0213(16) 0.0376(18) 0.0219(15) 0.0013(13) 0.0082(12) 0.0003(14)
C9 0.0248(17) 0.053(2) 0.044(2) 0.0105(17) 0.0173(15) 0.0009(16)
C10 0.0247(16) 0.0200(15) 0.0334(17) 0.0026(13) 0.0115(13) 0.0018(13)
C11 0.0298(18) 0.0352(19) 0.0296(17) 0.0072(14) 0.0107(14) 0.0016(15)
C12 0.0246(17) 0.042(2) 0.0392(19) 0.0100(16) 0.0055(15) -0.0013(15)
C13 0.0262(18) 0.0304(18) 0.051(2) 0.0097(15) 0.0200(16) 0.0050(14)
C14 0.0374(19) 0.0346(19) 0.042(2) 0.0002(15) 0.0250(17) 0.0009(16)
C15 0.0275(17) 0.0312(18) 0.0337(18) -0.0018(14) 0.0123(14) -0.0010(14)
C16 0.043(2) 0.066(3) 0.067(3) 0.002(2) 0.037(2) -0.005(2)
C17 0.0183(15) 0.0270(16) 0.0257(15) 0.0030(12) 0.0080(12) 0.0003(13)
C18 0.0292(17) 0.0351(18) 0.0255(16) -0.0029(14) 0.0097(14) -0.0019(15)
C19 0.0285(17) 0.0276(17) 0.0398(19) -0.0062(14) 0.0134(15) -0.0031(14)
C20 0.0220(16) 0.0322(18) 0.0324(17) 0.0066(14) 0.0089(13) 0.0021(14)
C21 0.0366(19) 0.0351(19) 0.0238(16) 0.0013(14) 0.0081(14) -0.0022(15)
C22 0.0355(18) 0.0320(18) 0.0287(17) -0.0023(14) 0.0113(14) -0.0052(15)
C23 0.049(2) 0.035(2) 0.051(2) 0.0026(17) 0.0064(19) 0.0026(18)
C24 0.045(2) 0.060(3) 0.0328(19) -0.0096(17) 0.0091(17) 0.0204(19)
C25 0.0279(17) 0.0291(17) 0.0292(16) 0.0006(13) 0.0134(14) 0.0038(14)
C26 0.0261(16) 0.0226(15) 0.0313(16) 0.0033(13) 0.0149(13) 0.0032(13)
C27 0.0346(19) 0.0339(19) 0.0359(19) -0.0006(15) 0.0134(15) 0.0129(15)
C28 0.0294(18) 0.039(2) 0.040(2) 0.0039(16) 0.0093(15) 0.0132(16)
C29 0.0290(17) 0.0367(19) 0.0304(17) 0.0022(14) 0.0071(14) 0.0077(15)
C30 0.0242(16) 0.0261(16) 0.0275(16) 0.0042(13) 0.0087(13) -0.0009(13)
C31 0.0269(16) 0.0252(16) 0.0269(16) 0.0034(13) 0.0114(13) -0.0027(14)
C32 0.0367(19) 0.043(2) 0.0279(17) 0.0017(15) 0.0053(15) 0.0066(17)
C33 0.0271(16) 0.0298(17) 0.0270(16) -0.0013(13) 0.0135(13) 0.0014(14)
C34 0.0272(17) 0.0310(18) 0.0298(17) -0.0035(13) 0.0113(14) 0.0039(14)
C35 0.0344(18) 0.0345(19) 0.0345(18) 0.0029(15) 0.0129(15) 0.0118(16)
C36 0.0245(17) 0.043(2) 0.0328(18) -0.0080(15) 0.0072(14) 0.0077(16)
C37 0.0319(19) 0.0348(19) 0.042(2) -0.0047(16) 0.0109(16) -0.0008(16)
C38 0.0351(19) 0.0273(17) 0.0407(19) 0.0013(15) 0.0133(16) -0.0002(15)
C39 0.047(3) 0.065(3) 0.058(3) -0.023(2) -0.018(2) 0.002(2)
C40 0.0235(16) 0.0283(16) 0.0227(15) -0.0010(12) 0.0054(13) 0.0024(13)
C41 0.0297(17) 0.0280(17) 0.0334(17) 0.0007(13) 0.0131(14) -0.0046(14)
C42 0.0281(17) 0.040(2) 0.0334(18) -0.0016(15) 0.0156(14) 0.0023(15)
C43 0.0329(18) 0.0315(18) 0.0344(18) -0.0025(14) 0.0119(15) 0.0095(15)
C44 0.051(2) 0.0270(19) 0.068(3) -0.0095(17) 0.036(2) -0.0081(17)
C45 0.0341(19) 0.0326(18) 0.055(2) -0.0048(16) 0.0269(17) -0.0045(16)
C46 0.070(3) 0.053(3) 0.062(3) -0.001(2) 0.039(2) 0.019(2)
Cl1 0.0350(5) 0.0516(6) 0.0422(5) -0.0012(4) 0.0126(4) -0.0115(4)
Cl2 0.0809(7) 0.0276(5) 0.0511(6) -0.0051(4) 0.0294(5) -0.0047(5)
Cl3 0.0389(5) 0.0481(5) 0.0342(4) -0.0044(4) 0.0125(4) 0.0062(4)
Cl4 0.0374(5) 0.0504(5) 0.0336(5) -0.0035(4) 0.0092(4) 0.0054(4)
N1S 0.123(4) 0.077(3) 0.095(4) 0.014(3) 0.045(3) -0.044(3)
C1S 0.098(4) 0.058(3) 0.069(4) -0.002(3) 0.004(3) -0.017(3)
C2S 0.093(5) 0.161(7) 0.098(5) 0.019(5) 0.023(4) -0.058(5)

loop_
_atom_type_symbol
_atom_type_description
_atom_type_scat_dispersion_real
_atom_type_scat_dispersion_imag
_atom_type_scat_source
C C 0.0033 0.0016 'International Tables Vol C Tables 4.2.6.8 and 6.1.1.4'
H H 0.0000 0.0000 'International Tables Vol C Tables 4.2.6.8 and 6.1.1.4'
N N 0.0061 0.0033 'International Tables Vol C Tables 4.2.6.8 and 6.1.1.4'
O O 0.0106 0.0060 'International Tables Vol C Tables 4.2.6.8 and 6.1.1.4'
Cl Cl 0.1484 0.1585 'International Tables Vol C Tables 4.2.6.8 and 6.1.1.4'
Co Co 0.3494 0.9721 'International Tables Vol C Tables 4.2.6.8 and 6.1.1.4'

loop_
_geom_angle_atom_site_label_1
_geom_angle_atom_site_label_2
_geom_angle_atom_site_label_3
_geom_angle
Cl2 Co2 Cl3 112.57(4)
Cl2 Co2 Cl1 109.72(4)
Cl3 Co2 Cl1 106.79(4)
Cl2 Co2 Cl4 105.74(4)
Cl3 Co2 Cl4 108.70(4)
Cl1 Co2 Cl4 113.43(4)
N2 Co1 N5 175.39(10)
N2 Co1 N3 80.86(10)
N5 Co1 N3 99.18(10)
N2 Co1 N1 80.04(10)
N5 Co1 N1 99.92(10)
N3 Co1 N1 160.88(10)
N2 Co1 N6 97.20(10)
N5 Co1 N6 78.19(10)
N3 Co1 N6 91.11(9)
N1 Co1 N6 92.06(10)
N2 Co1 N4 106.61(10)
N5 Co1 N4 78.00(10)
N3 Co1 N4 91.21(9)
N1 Co1 N4 93.47(9)
N6 Co1 N4 156.14(9)
C13 O1 C16 117.0(3)
C20 O2 C23 118.2(3)
C36 O3 C39 116.5(3)
C43 O4 C46 116.6(3)
C2 N1 C10 119.3(2)
C2 N1 Co1 115.7(2)
C10 N1 Co1 125.01(18)
C7 N2 C3 121.7(3)
C7 N2 Co1 118.8(2)
C3 N2 Co1 119.0(2)
C8 N3 C17 120.4(2)
C8 N3 Co1 115.1(2)
C17 N3 Co1 124.22(18)
C25 N4 C33 122.1(3)
C25 N4 Co1 112.4(2)
C33 N4 Co1 125.41(18)
C30 N5 C26 120.4(3)
C30 N5 Co1 119.67(19)
C26 N5 Co1 119.9(2)
C31 N6 C40 122.4(3)
C31 N6 Co1 114.2(2)
C40 N6 Co1 123.39(19)
N1 C2 C3 112.8(3)
N1 C2 C1 126.6(3)
C3 C2 C1 120.6(3)
N2 C3 C4 121.0(3)
N2 C3 C2 111.9(2)
C4 C3 C2 127.1(3)
C5 C4 C3 117.8(3)
C4 C5 C6 120.7(3)
C7 C6 C5 118.7(3)
N2 C7 C6 120.2(3)
N2 C7 C8 111.8(3)
C6 C7 C8 127.8(3)
N3 C8 C7 113.4(3)
N3 C8 C9 125.7(3)
C7 C8 C9 120.9(3)
C15 C10 C11 119.8(3)
C15 C10 N1 120.0(3)
C11 C10 N1 120.2(3)
C12 C11 C10 119.2(3)
C13 C12 C11 120.8(3)
O1 C13 C12 116.3(3)
O1 C13 C14 123.6(3)
C12 C13 C14 120.1(3)
C15 C14 C13 119.3(3)
C14 C15 C10 120.8(3)
C18 C17 C22 119.6(3)
C18 C17 N3 121.7(3)
C22 C17 N3 118.6(3)
C17 C18 C19 119.9(3)
C20 C19 C18 120.1(3)
O2 C20 C19 125.7(3)
O2 C20 C21 114.2(3)
C19 C20 C21 120.0(3)
C22 C21 C20 119.9(3)
C21 C22 C17 120.5(3)
N4 C25 C26 114.8(3)
N4 C25 C24 127.7(3)
C26 C25 C24 117.5(3)
N5 C26 C27 120.6(3)
N5 C26 C25 114.6(3)
C27 C26 C25 124.8(3)
C28 C27 C26 119.3(3)
C29 C28 C27 119.8(3)
C28 C29 C30 118.7(3)
N5 C30 C29 121.2(3)
N5 C30 C31 113.8(3)
C29 C30 C31 124.9(3)
N6 C31 C30 114.1(3)
N6 C31 C32 126.0(3)
C30 C31 C32 119.9(3)
C38 C33 C34 119.0(3)
C38 C33 N4 122.4(3)
C34 C33 N4 118.5(3)
C35 C34 C33 120.4(3)
C34 C35 C36 120.7(3)
O3 C36 C37 124.8(3)
O3 C36 C35 116.0(3)
C37 C36 C35 119.2(3)
C36 C37 C38 119.9(3)
C33 C38 C37 120.7(3)
C41 C40 C45 119.3(3)
C41 C40 N6 121.1(3)
C45 C40 N6 119.2(3)
C40 C41 C42 120.8(3)
C43 C42 C41 119.4(3)
O4 C43 C44 115.2(3)
O4 C43 C42 124.8(3)
C44 C43 C42 120.0(3)
C43 C44 C45 120.6(3)
C44 C45 C40 119.8(3)
N1S C1S C2S 173.3(7)

loop_
_geom_bond_atom_site_label_1
_geom_bond_atom_site_label_2
_geom_bond_distance
Co2 Cl2 2.2759(10)
Co2 Cl3 2.2774(9)
Co2 Cl1 2.2792(10)
Co2 Cl4 2.2867(10)
Co1 N2 1.852(2)
Co1 N5 1.913(2)
Co1 N3 1.989(2)
Co1 N1 1.996(2)
Co1 N6 2.135(2)
Co1 N4 2.191(2)
O1 C13 1.371(4)
O1 C16 1.446(4)
O2 C20 1.374(4)
O2 C23 1.434(4)
O3 C36 1.368(4)
O3 C39 1.415(5)
O4 C43 1.375(4)
O4 C46 1.434(4)
N1 C2 1.297(4)
N1 C10 1.446(4)
N2 C7 1.347(4)
N2 C3 1.349(4)
N3 C8 1.300(4)
N3 C17 1.444(4)
N4 C25 1.294(4)
N4 C33 1.429(4)
N5 C30 1.346(4)
N5 C26 1.348(4)
N6 C31 1.287(4)
N6 C40 1.429(4)
C1 C2 1.484(4)
C2 C3 1.469(4)
C3 C4 1.396(4)
C4 C5 1.391(5)
C5 C6 1.399(5)
C6 C7 1.389(4)
C7 C8 1.476(4)
C8 C9 1.489(4)
C10 C15 1.389(4)
C10 C11 1.391(4)
C11 C12 1.386(5)
C12 C13 1.382(5)
C13 C14 1.389(5)
C14 C15 1.380(4)
C17 C18 1.388(4)
C17 C22 1.389(4)
C18 C19 1.397(5)
C19 C20 1.385(4)
C20 C21 1.389(5)
C21 C22 1.385(5)
C24 C25 1.492(4)
C25 C26 1.487(4)
C26 C27 1.390(4)
C27 C28 1.386(5)
C28 C29 1.378(5)
C29 C30 1.393(4)
C30 C31 1.487(4)
C31 C32 1.500(4)
C33 C38 1.387(4)
C33 C34 1.394(4)
C34 C35 1.381(4)
C35 C36 1.403(5)
C36 C37 1.380(5)
C37 C38 1.406(5)
C40 C41 1.382(4)
C40 C45 1.393(4)
C41 C42 1.393(4)
C42 C43 1.384(5)
C43 C44 1.380(5)
C44 C45 1.385(5)
N1S C1S 1.111(7)
C1S C2S 1.506(8)
